data_4021849
loop_
_publ_author_name
'Yugang Chen'
'Mark G. Steinmetz'

_publ_contact_author_address
;Dept. of Chemistry
Marquette University
P.O. Box 1881
Milwaukee, WI 53201-1881
;
_publ_contact_author_email mark.steinmetz@marquette.edu
_publ_contact_author_name 'Mark G. Steinmetz'
_publ_contact_author_phone '414 288-3535'
_publ_section_title
;
 Photoactivation of Amino-Substituted 1,4-Benzoquinones for Release
 of Carboxylate and Phenolate Leaving Groups Using Visible Light
;
_journal_name_full 'Journal of Organic Chemistry'
_journal_page_first 6053
_journal_page_last 6060
_journal_paper_doi 10.1021/jo060790g
_journal_volume 71
_journal_year 2006
_chemical_formula_sum 'C11 H11 Cl2 N O2'
_chemical_formula_weight 260.11
_chemical_name_systematic
; 
 ? 
;
_space_group_IT_number 14
_symmetry_cell_setting monoclinic
_symmetry_space_group_name_Hall '-P 2yn'
_symmetry_space_group_name_H-M 'P 1 21/n 1'
_atom_sites_solution_hydrogens geom
_atom_sites_solution_primary direct
_atom_sites_solution_secondary difmap
_audit_creation_method SHELXL-97
_cell_angle_alpha 90.00
_cell_angle_beta 98.9320(10)
_cell_angle_gamma 90.00
_cell_formula_units_Z 4
_cell_length_a 8.6303(6)
_cell_length_b 7.5224(5)
_cell_length_c 17.1285(12)
_cell_measurement_reflns_used 9572
_cell_measurement_temperature 100(2)
_cell_measurement_theta_max 31.5
_cell_measurement_theta_min 2.5
_cell_volume 1098.51(13)
_computing_cell_refinement 'SAINT v7.23A (Bruker, 2005)'
_computing_data_collection 'APEX2 v1.0-27 (Bruker, 2005)'
_computing_data_reduction 'SADABS-2004/1 (Bruker, 2005)'
_computing_molecular_graphics 'XP v5.1 (Bruker, 1998)'
_computing_publication_material 'XCIF v6.12 (Bruker, 2001)'
_computing_structure_refinement 'SHELXL-97 (Sheldrick, 1997)'
_computing_structure_solution 'SHELXS-97 (Sheldrick, 1990)'
_diffrn_ambient_temperature 100(2)
_diffrn_measured_fraction_theta_full 0.951
_diffrn_measured_fraction_theta_max 0.951
_diffrn_measurement_device_type 'Bruker APEX2 CCD detector'
_diffrn_measurement_method 'omega scan'
_diffrn_radiation_monochromator graphite
_diffrn_radiation_source 'fine-focus sealed tube'
_diffrn_radiation_type MoK\a
_diffrn_radiation_wavelength 0.71073
_diffrn_reflns_av_R_equivalents 0.0219
_diffrn_reflns_av_sigmaI/netI 0.0155
_diffrn_reflns_limit_h_max 12
_diffrn_reflns_limit_h_min -12
_diffrn_reflns_limit_k_max 11
_diffrn_reflns_limit_k_min 0
_diffrn_reflns_limit_l_max 24
_diffrn_reflns_limit_l_min 0
_diffrn_reflns_number 17715
_diffrn_reflns_theta_full 31.88
_diffrn_reflns_theta_max 31.88
_diffrn_reflns_theta_min 2.41
_exptl_absorpt_coefficient_mu 0.573
_exptl_absorpt_correction_T_max 1.000
_exptl_absorpt_correction_T_min 0.835
_exptl_absorpt_correction_type 'semi-empirical (SADABS procedure)'
_exptl_crystal_colour 'dark red'
_exptl_crystal_density_diffrn 1.573
_exptl_crystal_density_method 'not measured'
_exptl_crystal_description prism
_exptl_crystal_F_000 536
_exptl_crystal_size_max 0.7
_exptl_crystal_size_mid 0.4
_exptl_crystal_size_min 0.25
_refine_diff_density_max 0.414
_refine_diff_density_min -0.261
_refine_diff_density_rms 0.053
_refine_ls_extinction_method none
_refine_ls_goodness_of_fit_ref 1.048
_refine_ls_hydrogen_treatment refall
_refine_ls_matrix_type full
_refine_ls_number_parameters 189
_refine_ls_number_reflns 3582
_refine_ls_number_restraints 0
_refine_ls_restrained_S_all 1.048
_refine_ls_R_factor_all 0.0308
_refine_ls_R_factor_gt 0.0280
_refine_ls_shift/su_max 0.002
_refine_ls_shift/su_mean 0.000
_refine_ls_structure_factor_coef Fsqd
_refine_ls_weighting_details 'calc w=1/[\s^2^(Fo^2^)+(0.0528P)^2^+0.1249P] where P=(Fo^2^+2Fc^2^)/3'
_refine_ls_weighting_scheme calc
_refine_ls_wR_factor_gt 0.0791
_refine_ls_wR_factor_ref 0.0811
_reflns_number_gt 3225
_reflns_number_total 3582
_reflns_threshold_expression >2sigma(I)
_cod_data_source_file jo060790gsi20060602_105836.cif
_cod_original_sg_symbol_H-M 'P 21/n'
_cod_database_code 4021849

loop_
_symmetry_equiv_pos_as_xyz
'x, y, z'
'-x+1/2, y+1/2, -z+1/2'
'-x, -y, -z'
'x-1/2, -y-1/2, z-1/2'

loop_
_atom_site_label
_atom_site_type_symbol
_atom_site_fract_x
_atom_site_fract_y
_atom_site_fract_z
_atom_site_U_iso_or_equiv
_atom_site_adp_type
_atom_site_occupancy
_atom_site_symmetry_multiplicity
_atom_site_calc_flag
Cl1 Cl 0.18214(3) 0.40748(4) 0.097734(13) 0.03103(8) Uani 1 1 d
Cl2 Cl 0.48804(3) 0.37364(3) 0.392277(15) 0.03102(8) Uani 1 1 d
O1 O 0.42797(7) 0.33570(9) 0.22394(4) 0.02524(14) Uani 1 1 d
O2 O -0.08907(7) 0.49986(9) 0.34106(4) 0.02195(13) Uani 1 1 d
C1 C 0.30648(10) 0.37802(11) 0.24842(5) 0.01874(15) Uani 1 1 d
C2 C 0.16018(10) 0.40909(11) 0.19673(5) 0.01896(15) Uani 1 1 d
C3 C 0.02093(9) 0.45270(10) 0.22327(5) 0.01598(14) Uani 1 1 d
C4 C 0.02925(9) 0.47448(10) 0.31216(5) 0.01642(14) Uani 1 1 d
C5 C 0.18131(10) 0.45538(11) 0.36584(5) 0.01872(15) Uani 1 1 d
C6 C 0.30787(10) 0.40562(11) 0.33476(5) 0.01937(16) Uani 1 1 d
C7 C 0.17721(12) 0.48774(15) 0.45153(5) 0.02672(18) Uani 1 1 d
N1 N -0.12121(8) 0.46812(9) 0.17891(4) 0.01753(13) Uani 1 1 d
C8 C -0.16483(11) 0.38844(13) 0.09950(5) 0.02477(18) Uani 1 1 d
C9 C -0.34199(11) 0.41210(12) 0.08205(6) 0.02440(18) Uani 1 1 d
C10 C -0.36511(10) 0.58882(12) 0.12189(6) 0.02341(17) Uani 1 1 d
C11 C -0.25581(9) 0.57161(11) 0.20061(5) 0.01971(16) Uani 1 1 d
H7A H 0.1304(19) 0.603(2) 0.4579(9) 0.041(4) Uiso 1 1 d
H7B H 0.278(2) 0.484(3) 0.4775(11) 0.062(5) Uiso 1 1 d
H7C H 0.1122(19) 0.397(2) 0.4718(9) 0.046(4) Uiso 1 1 d
H8A H -0.1288(16) 0.263(2) 0.1015(8) 0.034(3) Uiso 1 1 d
H8B H -0.1155(17) 0.4560(18) 0.0615(8) 0.034(3) Uiso 1 1 d
H9A H -0.3772(18) 0.409(2) 0.0246(9) 0.038(4) Uiso 1 1 d
H9B H -0.3932(15) 0.3188(17) 0.1048(8) 0.029(3) Uiso 1 1 d
H10A H -0.3365(15) 0.6837(19) 0.0909(8) 0.033(3) Uiso 1 1 d
H10B H -0.4745(15) 0.6091(16) 0.1311(8) 0.024(3) Uiso 1 1 d
H11A H -0.2170(14) 0.6820(17) 0.2226(7) 0.022(3) Uiso 1 1 d
H11B H -0.3074(15) 0.5060(18) 0.2384(8) 0.027(3) Uiso 1 1 d

loop_
_atom_site_aniso_label
_atom_site_aniso_U_11
_atom_site_aniso_U_22
_atom_site_aniso_U_33
_atom_site_aniso_U_23
_atom_site_aniso_U_13
_atom_site_aniso_U_12
Cl1 0.02716(12) 0.04940(16) 0.01802(11) 0.00172(8) 0.00823(8) 0.00969(9)
Cl2 0.01931(11) 0.03768(14) 0.03226(13) -0.00647(9) -0.00793(9) 0.00679(8)
O1 0.0173(3) 0.0281(3) 0.0313(3) -0.0014(3) 0.0065(2) 0.0044(2)
O2 0.0181(3) 0.0283(3) 0.0204(3) -0.0001(2) 0.0060(2) -0.0004(2)
C1 0.0163(3) 0.0170(3) 0.0230(4) -0.0001(3) 0.0034(3) 0.0011(3)
C2 0.0178(3) 0.0234(4) 0.0161(3) -0.0001(3) 0.0037(3) 0.0032(3)
C3 0.0159(3) 0.0161(3) 0.0159(3) 0.0006(2) 0.0023(3) 0.0007(2)
C4 0.0163(3) 0.0163(3) 0.0167(3) 0.0007(3) 0.0025(3) -0.0011(3)
C5 0.0180(3) 0.0206(4) 0.0169(3) 0.0006(3) 0.0007(3) -0.0007(3)
C6 0.0157(3) 0.0198(4) 0.0212(4) -0.0009(3) -0.0018(3) 0.0008(3)
C7 0.0254(4) 0.0377(5) 0.0162(4) -0.0003(3) 0.0008(3) -0.0009(4)
N1 0.0158(3) 0.0192(3) 0.0169(3) -0.0008(2) 0.0005(2) 0.0020(2)
C8 0.0247(4) 0.0295(4) 0.0180(4) -0.0049(3) -0.0034(3) 0.0047(3)
C9 0.0231(4) 0.0239(4) 0.0233(4) -0.0003(3) -0.0055(3) -0.0004(3)
C10 0.0181(4) 0.0214(4) 0.0284(4) 0.0021(3) -0.0038(3) 0.0017(3)
C11 0.0142(3) 0.0198(4) 0.0244(4) -0.0017(3) 0.0006(3) 0.0023(3)

loop_
_atom_type_symbol
_atom_type_description
_atom_type_scat_dispersion_real
_atom_type_scat_dispersion_imag
_atom_type_scat_source
C C 0.0033 0.0016 'International Tables Vol C Tables 4.2.6.8 and 6.1.1.4'
H H 0.0000 0.0000 'International Tables Vol C Tables 4.2.6.8 and 6.1.1.4'
N N 0.0061 0.0033 'International Tables Vol C Tables 4.2.6.8 and 6.1.1.4'
O O 0.0106 0.0060 'International Tables Vol C Tables 4.2.6.8 and 6.1.1.4'
Cl Cl 0.1484 0.1585 'International Tables Vol C Tables 4.2.6.8 and 6.1.1.4'

loop_
_geom_angle_atom_site_label_1
_geom_angle_atom_site_label_2
_geom_angle_atom_site_label_3
_geom_angle
O1 C1 C2 122.90(8)
O1 C1 C6 119.86(8)
C2 C1 C6 117.20(7)
C3 C2 C1 123.79(8)
C3 C2 Cl1 123.57(6)
C1 C2 Cl1 112.35(6)
N1 C3 C2 126.55(7)
N1 C3 C4 116.97(7)
C2 C3 C4 116.37(7)
O2 C4 C5 118.63(7)
O2 C4 C3 120.76(7)
C5 C4 C3 120.53(7)
C6 C5 C4 118.46(7)
C6 C5 C7 125.51(8)
C4 C5 C7 115.99(7)
C5 C6 C1 123.43(7)
C5 C6 Cl2 122.03(7)
C1 C6 Cl2 114.52(6)
C3 N1 C8 124.34(7)
C3 N1 C11 125.56(7)
C8 N1 C11 110.08(6)
N1 C8 C9 103.73(7)
C10 C9 C8 102.23(7)
C9 C10 C11 102.47(7)
N1 C11 C10 102.85(7)

loop_
_geom_bond_atom_site_label_1
_geom_bond_atom_site_label_2
_geom_bond_distance
Cl1 C2 1.7352(9)
Cl2 C6 1.7235(8)
O1 C1 1.2301(10)
O2 C4 1.2169(10)
C1 C2 1.4442(12)
C1 C6 1.4916(12)
C2 C3 1.3886(11)
C3 N1 1.3440(10)
C3 C4 1.5219(11)
C4 C5 1.4878(11)
C5 C6 1.3405(12)
C5 C7 1.4937(12)
N1 C8 1.4804(11)
N1 C11 1.4925(10)
C8 C9 1.5221(13)
C9 C10 1.5215(13)
C10 C11 1.5263(12)

loop_
_cod_related_entry_id
_cod_related_entry_database
_cod_related_entry_code
1 ChemSpider 10024806
